data_4310271
loop_
_publ_author_name
'Ping Lin'
'Richard A. Henderson'
'Ross W. Harrington'
'William Clegg'
'Chuan-De Wu'
'Xin-Tao Wu'

_publ_section_title
;
 New 1- and 2-Dimensional Polymeric Structures of Cyanopyridine Complexes
 of AgI and CuI
;
_journal_name_full 'Inorganic Chemistry'
_journal_page_first 181
_journal_page_last 188
_journal_paper_doi 10.1021/ic030254w
_journal_volume 43
_journal_year 2004
_chemical_formula_moiety 'C12 H8 Ag N5 O3'
_chemical_formula_sum 'C12 H8 Ag N5 O3'
_chemical_formula_weight 378.10
_chemical_name_systematic
;
  ?
;
_space_group_IT_number 5
_symmetry_cell_setting monoclinic
_symmetry_space_group_name_Hall 'C 2y'
_symmetry_space_group_name_H-M 'C 1 2 1'
_atom_sites_solution_hydrogens geom
_atom_sites_solution_primary direct
_atom_sites_solution_secondary difmap
_audit_creation_method SHELXL-97
_cell_angle_alpha 90.00
_cell_angle_beta 92.481(4)
_cell_angle_gamma 90.00
_cell_formula_units_Z 2
_cell_length_a 27.356(6)
_cell_length_b 6.5352(15)
_cell_length_c 3.7201(9)
_cell_measurement_reflns_used 29
_cell_measurement_temperature 293(2)
_cell_measurement_theta_max 25.05
_cell_measurement_theta_min 1.49
_cell_volume 664.4(3)
_computing_cell_refinement 'Bruker SMART'
_computing_data_collection 'Bruker SMART'
_computing_data_reduction 'Bruker SAINT'
_computing_molecular_graphics 'Bruker SHELXTL'
_computing_publication_material 'Bruker SHELXTL and local programs'
_computing_structure_refinement 'Bruker SHELXTL'
_computing_structure_solution 'Bruker SHELXTL'
_diffrn_ambient_temperature 293(2)
_diffrn_measured_fraction_theta_full 0.992
_diffrn_measured_fraction_theta_max 0.992
_diffrn_measurement_device_type 'Bruker SMART CCD diffractometer'
_diffrn_measurement_method 'thin-slice \w scans'
_diffrn_radiation_monochromator graphite
_diffrn_radiation_source 'sealed tube'
_diffrn_radiation_type MoK\a
_diffrn_radiation_wavelength 0.71073
_diffrn_reflns_av_R_equivalents 0.0299
_diffrn_reflns_av_sigmaI/netI 0.0299
_diffrn_reflns_limit_h_max 32
_diffrn_reflns_limit_h_min -21
_diffrn_reflns_limit_k_max 6
_diffrn_reflns_limit_k_min -7
_diffrn_reflns_limit_l_max 4
_diffrn_reflns_limit_l_min -4
_diffrn_reflns_number 1047
_diffrn_reflns_theta_full 25.05
_diffrn_reflns_theta_max 25.05
_diffrn_reflns_theta_min 1.49
_diffrn_standards_interval_count 0
_diffrn_standards_number 0
_exptl_absorpt_coefficient_mu 1.535
_exptl_absorpt_correction_T_max 0.750
_exptl_absorpt_correction_T_min 0.310
_exptl_absorpt_correction_type multi-scan
_exptl_absorpt_process_details SADABS
_exptl_crystal_colour colourless
_exptl_crystal_density_diffrn 1.890
_exptl_crystal_density_method 'not measured'
_exptl_crystal_description needle
_exptl_crystal_F_000 372
_exptl_crystal_size_max 1.00
_exptl_crystal_size_mid 0.44
_exptl_crystal_size_min 0.20
_refine_diff_density_max 1.159
_refine_diff_density_min -1.301
_refine_diff_density_rms 0.205
_refine_ls_abs_structure_details 'Flack H D (1983), Acta Cryst. A39, 876-881'
_refine_ls_abs_structure_Flack -0.07(10)
_refine_ls_extinction_method none
_refine_ls_goodness_of_fit_ref 1.098
_refine_ls_hydrogen_treatment constr
_refine_ls_matrix_type full
_refine_ls_number_parameters 97
_refine_ls_number_reflns 915
_refine_ls_number_restraints 1
_refine_ls_restrained_S_all 1.098
_refine_ls_R_factor_all 0.0611
_refine_ls_R_factor_gt 0.0590
_refine_ls_shift/su_max 0.000
_refine_ls_shift/su_mean 0.000
_refine_ls_structure_factor_coef Fsqd
_refine_ls_weighting_details 'calc w=1/[\s^2^(Fo^2^)+(0.1360P)^2^+0.5670P] where P=(Fo^2^+2Fc^2^)/3'
_refine_ls_weighting_scheme calc
_refine_ls_wR_factor_gt 0.1573
_refine_ls_wR_factor_ref 0.1624
_reflns_number_gt 872
_reflns_number_total 915
_reflns_threshold_expression I>2\s(I)
_cod_data_source_file ic030254w_s1_3.cif
_cod_data_source_block 3
_cod_original_sg_symbol_H-M 'C 2'
_cod_database_code 4310271

loop_
_symmetry_equiv_pos_as_xyz
'x, y, z'
'-x, y, -z'
'x+1/2, y+1/2, z'
'-x+1/2, y+1/2, -z'

loop_
_atom_site_label
_atom_site_type_symbol
_atom_site_fract_x
_atom_site_fract_y
_atom_site_fract_z
_atom_site_U_iso_or_equiv
_atom_site_adp_type
_atom_site_occupancy
_atom_site_symmetry_multiplicity
_atom_site_calc_flag
_atom_site_refinement_flags
_atom_site_disorder_assembly
_atom_site_disorder_group
Ag1 Ag 0.5000 -0.19169(9) 0.5000 0.0644(5) Uani 1 2 d S . .
C1 C 0.3905(4) -0.2671(16) 0.663(2) 0.0406(19) Uani 1 1 d . . .
H1A H 0.4022 -0.3969 0.7218 0.049 Uiso 1 1 calc R . .
C2 C 0.3407(3) -0.2249(19) 0.6973(18) 0.035(3) Uani 1 1 d . . .
C3 C 0.3222(4) -0.0360(18) 0.610(2) 0.046(2) Uani 1 1 d . . .
H3A H 0.2893 -0.0053 0.6321 0.055 Uiso 1 1 calc R . .
C4 C 0.3551(4) 0.1096(16) 0.484(2) 0.050(2) Uani 1 1 d . . .
H4A H 0.3443 0.2396 0.4176 0.060 Uiso 1 1 calc R . .
C5 C 0.4027(4) 0.0581(15) 0.461(2) 0.0416(19) Uani 1 1 d . . .
H5A H 0.4239 0.1575 0.3797 0.050 Uiso 1 1 calc R . .
C6 C 0.3099(3) -0.3831(18) 0.834(2) 0.045(2) Uani 1 1 d . . .
N1 N 0.4218(3) -0.1260(12) 0.5472(18) 0.0389(18) Uani 1 1 d . . .
N2 N 0.2862(4) -0.5138(17) 0.947(2) 0.057(2) Uani 1 1 d . . .
N3 N 0.5000 -0.622(2) 1.0000 0.040(3) Uani 1 2 d S . .
O1 O 0.5000 -0.810(3) 1.0000 0.065(4) Uani 1 2 d S . .
O2 O 0.5338(3) -0.5291(14) 0.868(2) 0.066(2) Uani 1 1 d . . .

loop_
_atom_site_aniso_label
_atom_site_aniso_U_11
_atom_site_aniso_U_22
_atom_site_aniso_U_33
_atom_site_aniso_U_23
_atom_site_aniso_U_13
_atom_site_aniso_U_12
Ag1 0.0315(5) 0.0513(7) 0.1117(9) 0.000 0.0198(4) 0.000
C1 0.036(5) 0.036(4) 0.050(4) -0.002(3) 0.000(4) 0.002(4)
C2 0.035(3) 0.045(9) 0.028(3) 0.001(3) 0.010(2) -0.001(5)
C3 0.041(5) 0.053(6) 0.044(5) -0.002(4) 0.011(4) 0.017(4)
C4 0.060(6) 0.043(6) 0.047(5) 0.005(4) 0.010(4) 0.014(5)
C5 0.047(5) 0.031(4) 0.049(4) -0.003(3) 0.018(3) 0.000(4)
C6 0.036(5) 0.057(7) 0.042(5) 0.004(4) 0.010(4) -0.005(5)
N1 0.039(5) 0.035(4) 0.044(3) 0.000(2) 0.014(3) 0.000(3)
N2 0.056(5) 0.054(5) 0.063(5) 0.002(4) 0.014(4) -0.013(5)
N3 0.042(7) 0.031(7) 0.045(5) 0.000 -0.003(5) 0.000
O1 0.078(10) 0.044(9) 0.077(8) 0.000 0.040(7) 0.000
O2 0.065(5) 0.052(5) 0.080(5) 0.008(4) 0.002(4) -0.023(4)

loop_
_atom_type_symbol
_atom_type_description
_atom_type_scat_dispersion_real
_atom_type_scat_dispersion_imag
_atom_type_scat_source
C C 0.0033 0.0016 'International Tables Vol C Tables 4.2.6.8 and 6.1.1.4'
H H 0.0000 0.0000 'International Tables Vol C Tables 4.2.6.8 and 6.1.1.4'
N N 0.0061 0.0033 'International Tables Vol C Tables 4.2.6.8 and 6.1.1.4'
O O 0.0106 0.0060 'International Tables Vol C Tables 4.2.6.8 and 6.1.1.4'
Ag Ag -0.8971 1.1015 'International Tables Vol C Tables 4.2.6.8 and 6.1.1.4'

loop_
_geom_angle_atom_site_label_1
_geom_angle_atom_site_label_2
_geom_angle_atom_site_label_3
_geom_angle
_geom_angle_site_symmetry_1
_geom_angle_site_symmetry_3
_geom_angle_publ_flag
N1 Ag1 N1 157.5(4) . 2_656 ?
N1 Ag1 O2 115.3(3) . . ?
N1 Ag1 O2 115.3(3) 2_656 2_656 ?
N1 Ag1 O2 83.6(3) . 2_656 ?
N1 Ag1 O2 83.6(3) 2_656 . ?
O2 Ag1 O2 72.6(3) . 2_656 ?
C2 C1 N1 122.0(10) . . ?
C1 C2 C3 120.4(10) . . ?
C1 C2 C6 118.5(10) . . ?
C3 C2 C6 121.1(8) . . ?
C2 C3 C4 117.2(9) . . ?
C3 C4 C5 119.0(10) . . ?
C4 C5 N1 124.9(10) . . ?
C2 C6 N2 178.1(11) . . ?
Ag1 N1 C1 121.9(6) . . ?
Ag1 N1 C5 121.7(7) . . ?
C1 N1 C5 116.4(8) . . ?
O1 N3 O2 119.6(8) . . ?
O1 N3 O2 119.6(8) . 2_657 ?
O2 N3 O2 120.8(16) . 2_657 ?
Ag1 O2 N3 110.7(7) . . ?

loop_
_geom_bond_atom_site_label_1
_geom_bond_atom_site_label_2
_geom_bond_distance
_geom_bond_site_symmetry_2
_geom_bond_publ_flag
Ag1 N1 2.197(8) . ?
Ag1 N1 2.197(8) 2_656 ?
Ag1 O2 2.736(9) . ?
Ag1 O2 2.736(9) 2_656 ?
C1 C2 1.401(14) . ?
C1 N1 1.342(12) . ?
C2 C3 1.368(16) . ?
C2 C6 1.441(15) . ?
C3 C4 1.402(17) . ?
C4 C5 1.352(16) . ?
C5 N1 1.344(13) . ?
C6 N2 1.161(14) . ?
N3 O1 1.23(2) . ?
N3 O2 1.224(12) . ?
N3 O2 1.224(12) 2_657 ?
